data_4071289
loop_
_publ_author_name
'Mart\'inez, Gema'
'Pedrosa, Sergio'
'Tabernero, Vanessa'
'Mosquera, Marta E. G.'
'Cuenca, Tom\'as'

_publ_section_title
;
 Controlled Synthesis of Novel Aryloxide Polynuclear Aluminum Species.
 Study of Their Catalytic Properties in Polymerization Processes&#x2020;
;
_journal_issue 10
_journal_name_full Organometallics
_journal_page_first 2300
_journal_paper_doi 10.1021/om800086a
_journal_volume 27
_journal_year 2008
_chemical_formula_sum 'C54 H36 Al4 F36 O6'
_chemical_formula_weight 1572.75
_chemical_name_systematic
;
 ?
;
_space_group_IT_number 14
_symmetry_cell_setting monoclinic
_symmetry_space_group_name_Hall '-P 2ybc'
_symmetry_space_group_name_H-M 'P 1 21/c 1'
_atom_sites_solution_hydrogens geom
_atom_sites_solution_primary direct
_atom_sites_solution_secondary difmap
_audit_creation_method SHELXL-97
_cell_angle_alpha 90.00
_cell_angle_beta 90.248(13)
_cell_angle_gamma 90.00
_cell_formula_units_Z 4
_cell_length_a 17.285(4)
_cell_length_b 12.598(3)
_cell_length_c 30.701(6)
_cell_measurement_reflns_used 56
_cell_measurement_temperature 200
_cell_measurement_theta_max 16.455
_cell_measurement_theta_min 3.285
_cell_volume 6685(3)
_computing_cell_refinement 'Dirax/lsq (Duisenberg & Schreurs, 1989-2000)'
_computing_data_collection 'Collect (Nonius BV, 1997-2000)'
_computing_data_reduction 'EvalCCD (Duisenberg & Schreurs 1990-2000)'
_computing_molecular_graphics 'Ortep-3 for Windows (Farrugia, 1997)'
_computing_publication_material 'WinGX publication routines (Farrugia, 1999)'
_computing_structure_refinement 'SHELXL-97 (Sheldrick, 1997)'
_computing_structure_solution 'SHELXS-86 (Sheldrick, 1986)'
_diffrn_ambient_temperature 200(2)
_diffrn_measured_fraction_theta_full 0.993
_diffrn_measured_fraction_theta_max 0.993
_diffrn_radiation_monochromator graphite
_diffrn_radiation_probe x-ray
_diffrn_radiation_source 'fine-focus sealed tube'
_diffrn_radiation_type MoK\a
_diffrn_radiation_wavelength 0.71073
_diffrn_reflns_av_R_equivalents 0.0840
_diffrn_reflns_av_sigmaI/netI 0.0727
_diffrn_reflns_limit_h_max 20
_diffrn_reflns_limit_h_min -20
_diffrn_reflns_limit_k_max 14
_diffrn_reflns_limit_k_min -14
_diffrn_reflns_limit_l_max 36
_diffrn_reflns_limit_l_min -35
_diffrn_reflns_number 60568
_diffrn_reflns_theta_full 25.01
_diffrn_reflns_theta_max 25.01
_diffrn_reflns_theta_min 3.08
_exptl_absorpt_coefficient_mu 0.216
_exptl_absorpt_correction_T_max 0.924
_exptl_absorpt_correction_T_min 0.585
_exptl_absorpt_correction_type multi-scan
_exptl_absorpt_process_details
;
 R.H. Blessing, Acta Cryst. (1995), A51, 33-38
;
_exptl_crystal_colour colorless
_exptl_crystal_density_diffrn 1.563
_exptl_crystal_density_method 'not measured'
_exptl_crystal_description prism
_exptl_crystal_F_000 3136
_exptl_crystal_size_max 0.553
_exptl_crystal_size_mid 0.478
_exptl_crystal_size_min 0.372
_refine_diff_density_max 0.597
_refine_diff_density_min -0.347
_refine_diff_density_rms 0.079
_refine_ls_extinction_coef 0.0055(5)
_refine_ls_extinction_expression Fc^*^=kFc[1+0.001xFc^2^\l^3^/sin(2\q)]^-1/4^
_refine_ls_extinction_method SHELXL
_refine_ls_goodness_of_fit_ref 1.029
_refine_ls_hydrogen_treatment constr
_refine_ls_matrix_type full
_refine_ls_number_parameters 974
_refine_ls_number_reflns 11709
_refine_ls_number_restraints 0
_refine_ls_restrained_S_all 1.029
_refine_ls_R_factor_all 0.1250
_refine_ls_R_factor_gt 0.0746
_refine_ls_shift/su_max 0.000
_refine_ls_shift/su_mean 0.000
_refine_ls_structure_factor_coef Fsqd
_refine_ls_weighting_details 'calc w=1/[\s^2^(Fo^2^)+(0.0852P)^2^+14.2343P] where P=(Fo^2^+2Fc^2^)/3'
_refine_ls_weighting_scheme calc
_refine_ls_wR_factor_gt 0.1736
_refine_ls_wR_factor_ref 0.2140
_reflns_number_gt 7725
_reflns_number_total 11709
_reflns_threshold_expression >2sigma(I)
_cod_data_source_file om800086a-file003.cif
_cod_data_source_block 3
_cod_depositor_comments
;
The following automatic conversions were performed:

'_symmetry_cell_setting' value 'Monoclinic' changed to 'monoclinic'
according to /home/saulius/struct/CIF-dictionaries/cif_core.dic
dictionary named 'cif_core.dic' version 2.4.1 from 2010-06-29.

Automatic conversion script
Id: cif_fix_values 1715 2011-07-08 13:25:40Z adriana 
;
_cod_original_cell_volume 6686(3)
_cod_original_sg_symbol_H-M P21/c
_cod_database_code 4071289

loop_
_symmetry_equiv_pos_as_xyz
'x, y, z'
'-x, y+1/2, -z+1/2'
'-x, -y, -z'
'x, -y-1/2, z-1/2'

loop_
_atom_site_label
_atom_site_type_symbol
_atom_site_fract_x
_atom_site_fract_y
_atom_site_fract_z
_atom_site_U_iso_or_equiv
_atom_site_adp_type
_atom_site_occupancy
_atom_site_symmetry_multiplicity
_atom_site_calc_flag
_atom_site_refinement_flags
Al1 Al 0.34037(11) 0.18265(15) -0.15226(6) 0.0421(4) Uani 1 1 d .
Al2 Al 0.32249(10) -0.04179(15) -0.12308(5) 0.0364(4) Uani 1 1 d .
Al3 Al 0.16287(10) -0.13605(14) -0.11588(5) 0.0344(4) Uani 1 1 d .
Al4 Al 0.09507(16) -0.35000(18) -0.12537(7) 0.0596(6) Uani 1 1 d .
C1 C 0.2478(4) 0.2437(6) -0.1784(3) 0.0585(19) Uani 1 1 d .
H1A H 0.2402 0.3142 -0.1673 0.088 Uiso 1 1 calc R
H1B H 0.2039 0.2006 -0.1714 0.088 Uiso 1 1 calc R
H1C H 0.2538 0.2465 -0.2095 0.088 Uiso 1 1 calc R
C2 C 0.4348(5) 0.2588(7) -0.1419(3) 0.068(2) Uani 1 1 d .
H2A H 0.4230 0.3288 -0.1315 0.102 Uiso 1 1 calc R
H2B H 0.4635 0.2638 -0.1685 0.102 Uiso 1 1 calc R
H2C H 0.4651 0.2219 -0.1204 0.102 Uiso 1 1 calc R
C3 C 0.4117(4) -0.1347(6) -0.1145(2) 0.0512(16) Uani 1 1 d .
H3A H 0.4012 -0.2028 -0.1273 0.077 Uiso 1 1 calc R
H3B H 0.4215 -0.1430 -0.0839 0.077 Uiso 1 1 calc R
H3C H 0.4562 -0.1038 -0.1282 0.077 Uiso 1 1 calc R
C4 C 0.0846(4) -0.0281(6) -0.1047(2) 0.0498(17) Uani 1 1 d .
H4A H 0.0478 -0.0549 -0.0841 0.075 Uiso 1 1 calc R
H4B H 0.0585 -0.0106 -0.1314 0.075 Uiso 1 1 calc R
H4C H 0.1089 0.0343 -0.0930 0.075 Uiso 1 1 calc R
C5 C 0.1679(16) -0.4596(19) -0.1568(8) 0.093(6) Uiso 0.50 1 d P
H5A H 0.2129 -0.4235 -0.1675 0.140 Uiso 0.50 1 calc PR
H5B H 0.1406 -0.4917 -0.1807 0.140 Uiso 0.50 1 calc PR
H5C H 0.1834 -0.5136 -0.1365 0.140 Uiso 0.50 1 calc PR
C5' C 0.1328(12) -0.4709(15) -0.1492(6) 0.065(5) Uiso 0.50 1 d P
H5'1 H 0.1814 -0.4562 -0.1630 0.098 Uiso 0.50 1 calc PR
H5'2 H 0.0968 -0.4974 -0.1705 0.098 Uiso 0.50 1 calc PR
H5'3 H 0.1402 -0.5231 -0.1268 0.098 Uiso 0.50 1 calc PR
C6 C -0.0165(11) -0.350(2) -0.0941(9) 0.060(6) Uani 0.50 1 d P
H6A H -0.0341 -0.2782 -0.0906 0.089 Uiso 0.50 1 calc PR
H6B H -0.0123 -0.3833 -0.0661 0.089 Uiso 0.50 1 calc PR
H6C H -0.0529 -0.3885 -0.1118 0.089 Uiso 0.50 1 calc PR
C6' C 0.0101(13) -0.380(3) -0.1001(11) 0.094(12) Uani 0.50 1 d P
H6'1 H -0.0107 -0.3175 -0.0869 0.141 Uiso 0.50 1 calc PR
H6'2 H 0.0194 -0.4329 -0.0781 0.141 Uiso 0.50 1 calc PR
H6'3 H -0.0261 -0.4074 -0.1212 0.141 Uiso 0.50 1 calc PR
C11 C 0.4019(4) 0.0292(5) -0.21028(19) 0.0405(14) Uani 1 1 d .
C12 C 0.4760(4) -0.0146(6) -0.2059(2) 0.0489(17) Uani 1 1 d .
H12 H 0.4952 -0.0335 -0.1786 0.059 Uiso 1 1 calc R
C13 C 0.5204(4) -0.0294(6) -0.2433(2) 0.0505(17) Uani 1 1 d .
C14 C 0.4929(5) 0.0036(6) -0.2841(2) 0.0578(19) Uani 1 1 d .
H14 H 0.5229 -0.0069 -0.3088 0.069 Uiso 1 1 calc R
C15 C 0.4209(5) 0.0520(6) -0.2878(2) 0.0568(19) Uani 1 1 d .
C16 C 0.3752(4) 0.0638(6) -0.2501(2) 0.0476(16) Uani 1 1 d .
H16 H 0.3266 0.0951 -0.2522 0.057 Uiso 1 1 calc R
C17 C 0.3926(5) 0.0899(9) -0.3313(3) 0.076(3) Uani 1 1 d .
C18 C 0.5981(5) -0.0827(7) -0.2395(3) 0.069(2) Uani 1 1 d .
C21 C 0.2848(4) 0.1505(5) -0.06645(19) 0.0399(14) Uani 1 1 d .
C22 C 0.3320(5) 0.1587(6) -0.0290(2) 0.0557(18) Uani 1 1 d .
H22 H 0.3810 0.1283 -0.0284 0.067 Uiso 1 1 calc R
C23 C 0.3038(5) 0.2135(7) 0.0075(2) 0.067(2) Uani 1 1 d .
C24 C 0.2301(5) 0.2581(7) 0.0065(2) 0.070(2) Uani 1 1 d .
H24 H 0.2110 0.2923 0.0310 0.085 Uiso 1 1 calc R
C25 C 0.1850(5) 0.2518(6) -0.0311(2) 0.061(2) Uani 1 1 d .
C26 C 0.2113(4) 0.1967(6) -0.0675(2) 0.0503(17) Uani 1 1 d .
H26 H 0.1802 0.1908 -0.0922 0.060 Uiso 1 1 calc R
C27 C 0.3525(8) 0.2209(10) 0.0477(3) 0.094(3) Uani 1 1 d .
C28 C 0.1055(7) 0.3006(10) -0.0327(3) 0.096(4) Uani 1 1 d .
C31 C 0.2350(4) -0.1057(5) -0.20105(17) 0.0365(14) Uani 1 1 d .
C32 C 0.2806(4) -0.1811(5) -0.2229(2) 0.0424(14) Uani 1 1 d .
H32 H 0.3122 -0.2275 -0.2074 0.051 Uiso 1 1 calc R
C33 C 0.2775(4) -0.1850(5) -0.2682(2) 0.0448(15) Uani 1 1 d .
C34 C 0.2296(4) -0.1179(6) -0.2920(2) 0.0501(17) Uani 1 1 d .
H34 H 0.2279 -0.1216 -0.3223 0.060 Uiso 1 1 calc R
C35 C 0.1842(4) -0.0449(5) -0.26961(19) 0.0462(16) Uani 1 1 d .
C36 C 0.1867(4) -0.0386(5) -0.22422(18) 0.0387(14) Uani 1 1 d .
H36 H 0.1560 0.0105 -0.2096 0.046 Uiso 1 1 calc R
C37 C 0.3275(6) -0.2639(7) -0.2921(3) 0.069(2) Uani 1 1 d .
C38 C 0.1311(5) 0.0289(7) -0.2947(2) 0.061(2) Uani 1 1 d .
C41 C 0.2559(4) -0.0863(5) -0.03481(17) 0.0369(13) Uani 1 1 d .
C42 C 0.3249(4) -0.1090(6) -0.01287(19) 0.0475(16) Uani 1 1 d .
H42 H 0.3689 -0.1268 -0.0286 0.057 Uiso 1 1 calc R
C43 C 0.3281(4) -0.1051(6) 0.0320(2) 0.0580(19) Uani 1 1 d .
C44 C 0.2623(5) -0.0803(8) 0.0566(2) 0.065(2) Uani 1 1 d .
H44 H 0.2645 -0.0777 0.0868 0.079 Uiso 1 1 calc R
C45 C 0.1940(4) -0.0599(7) 0.0345(2) 0.0568(19) Uani 1 1 d .
C46 C 0.1892(4) -0.0617(6) -0.01051(19) 0.0471(16) Uani 1 1 d .
H46 H 0.1426 -0.0470 -0.0245 0.056 Uiso 1 1 calc R
C47 C 0.4025(5) -0.1284(10) 0.0551(3) 0.084(3) Uani 1 1 d .
C48 C 0.1210(6) -0.0338(11) 0.0600(3) 0.089(3) Uani 1 1 d .
C51 C 0.0475(3) -0.2060(5) -0.19054(19) 0.0405(15) Uani 1 1 d .
C52 C 0.0640(4) -0.2443(6) -0.2318(2) 0.0491(17) Uani 1 1 d .
H52 H 0.1104 -0.2793 -0.2373 0.059 Uiso 1 1 calc R
C53 C 0.0092(4) -0.2292(6) -0.2652(2) 0.0503(17) Uani 1 1 d .
C54 C -0.0610(5) -0.1776(6) -0.2572(2) 0.0572(19) Uani 1 1 d .
H54 H -0.0971 -0.1682 -0.2794 0.069 Uiso 1 1 calc R
C55 C -0.0757(4) -0.1404(6) -0.2149(2) 0.0538(18) Uani 1 1 d .
C56 C -0.0214(4) -0.1556(5) -0.1811(2) 0.0471(16) Uani 1 1 d .
H56 H -0.0317 -0.1321 -0.1530 0.056 Uiso 1 1 calc R
C57 C -0.1522(5) -0.0895(9) -0.2056(3) 0.089(3) Uani 1 1 d .
C58 C 0.0215(6) -0.2764(10) -0.3098(3) 0.081(3) Uani 1 1 d .
C61 C 0.2070(4) -0.3198(5) -0.0574(2) 0.0456(15) Uani 1 1 d .
C62 C 0.2781(5) -0.3629(6) -0.0686(3) 0.061(2) Uani 1 1 d .
H62 H 0.2964 -0.3568 -0.0969 0.074 Uiso 1 1 calc R
C63 C 0.3218(6) -0.4156(7) -0.0369(3) 0.077(2) Uani 1 1 d .
C64 C 0.2941(7) -0.4260(8) 0.0047(3) 0.088(3) Uani 1 1 d .
H64 H 0.3236 -0.4608 0.0257 0.105 Uiso 1 1 calc R
C65 C 0.2229(6) -0.3851(7) 0.0155(2) 0.071(2) Uani 1 1 d .
C66 C 0.1767(5) -0.3309(5) -0.0160(2) 0.0525(18) Uani 1 1 d .
H66 H 0.1281 -0.3042 -0.0091 0.063 Uiso 1 1 calc R
C67 C 0.1936(11) -0.3967(12) 0.0604(4) 0.117(5) Uani 1 1 d .
C68 C 0.3987(9) -0.4617(13) -0.0482(5) 0.124(5) Uani 1 1 d .
O1 O 0.3567(2) 0.0461(3) -0.17270(12) 0.0400(10) Uani 1 1 d .
O2 O 0.3143(2) 0.0994(3) -0.10350(12) 0.0411(10) Uani 1 1 d .
O3 O 0.2393(2) -0.0998(3) -0.15574(11) 0.0380(9) Uani 1 1 d .
O4 O 0.2504(2) -0.0911(3) -0.08030(12) 0.0365(9) Uani 1 1 d .
O5 O 0.1030(2) -0.2249(3) -0.15677(12) 0.0398(10) Uani 1 1 d .
O6 O 0.1630(3) -0.2696(3) -0.08990(12) 0.0425(10) Uani 1 1 d .
F1 F 0.5925(4) -0.1869(4) -0.2453(2) 0.113(2) Uani 1 1 d .
F2 F 0.6307(3) -0.0678(5) -0.20094(18) 0.0916(17) Uani 1 1 d .
F3 F 0.6477(3) -0.0477(5) -0.26981(19) 0.107(2) Uani 1 1 d .
F4 F 0.426(7) -0.003(4) -0.356(2) 0.22(6) Uani 0.20 1 d P
F4' F 0.401(2) 0.029(3) -0.3620(7) 0.130(13) Uani 0.50 1 d P
F4'' F 0.363(4) 0.020(4) -0.3559(16) 0.17(3) Uani 0.30 1 d P
F5 F 0.4382(5) 0.1624(8) -0.3476(2) 0.154(3) Uani 1 1 d .
F6 F 0.3245(4) 0.1355(9) -0.33011(18) 0.158(4) Uani 1 1 d .
F21 F 0.1034(5) 0.3925(7) -0.0160(4) 0.212(6) Uani 1 1 d .
F22 F 0.0729(5) 0.2994(10) -0.0706(3) 0.196(5) Uani 1 1 d .
F23 F 0.0530(5) 0.2504(10) -0.0093(4) 0.192(4) Uani 1 1 d .
F24 F 0.3620(7) 0.3209(6) 0.0598(3) 0.166(4) Uani 1 1 d .
F25 F -0.1598(4) -0.0500(11) -0.1699(3) 0.215(6) Uani 1 1 d .
F27 F 0.432(2) 0.216(3) 0.0382(10) 0.171(16) Uani 0.50 1 d P
F27' F 0.4098(18) 0.158(3) 0.0489(7) 0.131(11) Uani 0.50 1 d P
F26 F 0.346(2) 0.164(3) 0.0798(10) 0.175(17) Uani 0.50 1 d P
F26' F 0.3061(15) 0.190(3) 0.0823(6) 0.137(11) Uani 0.50 1 d P
F31 F 0.3591(6) -0.2248(8) -0.3272(3) 0.183(4) Uani 1 1 d .
F32 F 0.3840(5) -0.2975(8) -0.2715(2) 0.192(5) Uani 1 1 d .
F33 F 0.2883(5) -0.3398(7) -0.3086(4) 0.214(6) Uani 1 1 d .
F34 F 0.1573(5) 0.1270(6) -0.2945(3) 0.151(3) Uani 1 1 d .
F35 F 0.1480(9) 0.0322(16) -0.3366(4) 0.114(6) Uani 0.50 1 d P
F35' F 0.0971(11) -0.0216(12) -0.3300(5) 0.115(6) Uani 0.50 1 d P
F36 F 0.0639(3) 0.0391(6) -0.2787(2) 0.118(2) Uani 1 1 d .
F41 F 0.4067(4) -0.0973(7) 0.09527(18) 0.140(3) Uani 1 1 d .
F42 F 0.4188(6) -0.2284(8) 0.0543(4) 0.208(6) Uani 1 1 d .
F43 F 0.4622(3) -0.0838(9) 0.0374(2) 0.159(4) Uani 1 1 d .
F44 F 0.1178(5) 0.0669(7) 0.0702(3) 0.160(4) Uani 1 1 d .
F45 F 0.0579(4) -0.0546(11) 0.0382(2) 0.213(6) Uani 1 1 d .
F47 F 0.0108(17) -0.3892(16) -0.3079(7) 0.113(8) Uani 0.50 1 d P
F47' F -0.0194(14) -0.349(2) -0.3196(7) 0.139(11) Uani 0.50 1 d P
F46 F 0.1152(4) -0.0808(7) 0.0965(2) 0.138(3) Uani 1 1 d .
F51 F -0.1658(7) -0.0082(10) -0.2334(4) 0.233(6) Uani 1 1 d .
F53 F -0.2106(4) -0.1469(8) -0.2162(4) 0.180(5) Uani 1 1 d .
F55 F -0.0128(7) -0.2262(11) -0.34071(19) 0.192(5) Uani 1 1 d .
F56 F 0.0960(4) -0.2794(6) -0.32047(17) 0.118(2) Uani 1 1 d .
F61 F 0.1183(8) -0.3733(13) 0.0653(2) 0.209(6) Uani 1 1 d .
F62 F 0.1939(7) -0.4953(6) 0.0746(2) 0.177(4) Uani 1 1 d .
F63 F 0.244(2) -0.362(3) 0.0890(6) 0.182(18) Uani 0.50 1 d P
F63' F 0.209(3) -0.326(3) 0.0892(10) 0.19(2) Uani 0.50 1 d P
F64 F 0.4101(6) -0.5559(7) -0.0359(4) 0.210(6) Uani 1 1 d .
F65 F 0.4562(6) -0.4020(11) -0.0358(6) 0.241(7) Uani 1 1 d .
F66 F 0.4146(6) -0.4600(10) -0.0918(4) 0.210(6) Uani 1 1 d .

loop_
_atom_site_aniso_label
_atom_site_aniso_U_11
_atom_site_aniso_U_22
_atom_site_aniso_U_33
_atom_site_aniso_U_23
_atom_site_aniso_U_13
_atom_site_aniso_U_12
Al1 0.0419(10) 0.0446(11) 0.0397(10) 0.0037(8) 0.0034(8) 0.0022(9)
Al2 0.0310(9) 0.0481(10) 0.0303(8) 0.0034(8) 0.0024(7) 0.0032(8)
Al3 0.0327(9) 0.0445(10) 0.0261(8) 0.0021(7) 0.0019(7) 0.0010(8)
Al4 0.0820(16) 0.0528(13) 0.0439(11) 0.0048(9) -0.0158(11) -0.0136(12)
C1 0.052(4) 0.057(5) 0.066(5) 0.006(4) 0.005(4) 0.010(4)
C2 0.068(5) 0.063(5) 0.073(5) 0.005(4) -0.012(4) -0.012(4)
C3 0.044(4) 0.065(4) 0.044(4) 0.011(3) 0.008(3) 0.005(3)
C4 0.042(4) 0.063(4) 0.044(4) -0.005(3) -0.008(3) 0.003(3)
C6 0.031(13) 0.087(15) 0.062(10) -0.010(10) 0.009(11) -0.035(11)
C6' 0.021(12) 0.17(3) 0.089(19) 0.030(18) 0.005(11) -0.022(14)
C11 0.040(3) 0.043(4) 0.038(3) 0.004(3) 0.010(3) 0.000(3)
C12 0.046(4) 0.057(4) 0.043(4) 0.000(3) 0.005(3) 0.010(3)
C13 0.048(4) 0.055(4) 0.048(4) -0.004(3) 0.017(3) 0.000(3)
C14 0.061(5) 0.067(5) 0.046(4) 0.000(4) 0.017(3) 0.005(4)
C15 0.066(5) 0.068(5) 0.036(3) 0.003(3) 0.010(3) -0.006(4)
C16 0.044(4) 0.060(4) 0.040(3) 0.004(3) 0.007(3) 0.001(3)
C17 0.064(6) 0.116(8) 0.047(5) 0.014(5) 0.020(4) 0.001(6)
C18 0.064(5) 0.077(6) 0.066(5) 0.004(4) 0.021(4) 0.018(4)
C21 0.050(4) 0.039(3) 0.031(3) -0.005(3) 0.003(3) -0.006(3)
C22 0.065(5) 0.060(4) 0.042(4) -0.003(3) -0.001(3) -0.003(4)
C23 0.080(6) 0.080(6) 0.042(4) -0.012(4) -0.010(4) -0.005(5)
C24 0.091(7) 0.080(6) 0.040(4) -0.013(4) 0.004(4) 0.004(5)
C25 0.072(5) 0.058(5) 0.052(4) -0.014(3) 0.008(4) 0.010(4)
C26 0.054(4) 0.055(4) 0.042(4) -0.006(3) 0.004(3) 0.000(3)
C27 0.134(11) 0.096(8) 0.052(6) -0.017(5) -0.018(6) -0.013(8)
C28 0.099(8) 0.136(10) 0.053(5) -0.010(6) 0.023(5) 0.052(7)
C31 0.039(3) 0.048(4) 0.023(3) 0.001(2) 0.003(2) 0.001(3)
C32 0.039(3) 0.049(4) 0.039(3) 0.004(3) 0.007(3) 0.004(3)
C33 0.047(4) 0.048(4) 0.039(3) -0.008(3) 0.008(3) 0.007(3)
C34 0.058(4) 0.066(5) 0.026(3) 0.000(3) 0.006(3) 0.001(4)
C35 0.053(4) 0.051(4) 0.034(3) 0.005(3) 0.000(3) 0.009(3)
C36 0.041(3) 0.045(3) 0.030(3) -0.004(2) -0.001(2) 0.006(3)
C37 0.094(6) 0.063(5) 0.049(4) -0.014(4) 0.009(5) 0.021(5)
C38 0.074(6) 0.066(6) 0.044(4) 0.005(4) -0.004(4) 0.021(4)
C41 0.041(3) 0.048(3) 0.022(3) 0.003(3) -0.003(2) 0.001(3)
C42 0.042(4) 0.071(5) 0.030(3) 0.003(3) -0.002(3) 0.000(3)
C43 0.051(4) 0.086(5) 0.037(3) 0.015(3) -0.016(3) -0.004(4)
C44 0.061(5) 0.104(7) 0.032(3) 0.007(4) -0.002(3) -0.005(4)
C45 0.049(4) 0.084(6) 0.037(4) -0.005(4) 0.004(3) 0.000(4)
C46 0.034(3) 0.077(5) 0.031(3) -0.007(3) 0.003(3) -0.005(3)
C47 0.059(5) 0.147(10) 0.046(5) 0.015(5) -0.012(4) 0.012(6)
C48 0.071(6) 0.162(11) 0.034(4) -0.016(5) 0.009(4) 0.014(7)
C51 0.033(3) 0.053(4) 0.035(3) -0.003(3) -0.008(2) 0.000(3)
C52 0.047(4) 0.060(4) 0.040(4) -0.006(3) -0.003(3) -0.007(3)
C53 0.057(4) 0.062(4) 0.033(3) -0.002(3) -0.006(3) -0.008(4)
C54 0.059(5) 0.060(5) 0.052(4) 0.001(3) -0.017(3) -0.012(4)
C55 0.045(4) 0.061(5) 0.055(4) -0.005(3) -0.023(3) 0.009(3)
C56 0.043(4) 0.057(4) 0.041(3) -0.008(3) -0.005(3) 0.005(3)
C57 0.055(5) 0.114(8) 0.098(7) -0.045(6) -0.049(5) 0.030(5)
C58 0.069(6) 0.133(9) 0.040(4) -0.018(5) -0.013(4) -0.012(6)
C61 0.050(4) 0.048(4) 0.039(3) 0.008(3) -0.009(3) 0.000(3)
C62 0.059(5) 0.061(5) 0.063(5) 0.012(4) -0.001(4) 0.014(4)
C63 0.072(6) 0.075(6) 0.083(6) 0.019(5) -0.019(5) 0.008(5)
C64 0.101(8) 0.082(7) 0.079(7) 0.030(5) -0.043(6) -0.001(6)
C65 0.102(7) 0.071(5) 0.040(4) 0.015(4) -0.014(4) -0.014(5)
C66 0.068(5) 0.054(4) 0.036(3) 0.010(3) -0.007(3) -0.016(4)
C67 0.185(15) 0.114(10) 0.052(6) 0.036(6) -0.019(8) -0.026(10)
C68 0.096(10) 0.139(13) 0.137(12) 0.028(9) -0.018(9) 0.054(9)
O1 0.041(2) 0.046(2) 0.033(2) 0.0047(18) 0.0076(17) 0.002(2)
O2 0.045(2) 0.049(3) 0.029(2) -0.0014(18) 0.0049(17) -0.002(2)
O3 0.036(2) 0.057(3) 0.0209(18) 0.0030(17) 0.0032(16) 0.0001(19)
O4 0.032(2) 0.050(2) 0.0282(19) 0.0033(18) 0.0008(17) 0.0020(18)
O5 0.042(2) 0.048(2) 0.029(2) 0.0037(18) -0.0077(18) 0.001(2)
O6 0.045(2) 0.049(3) 0.034(2) 0.0044(18) -0.0076(19) -0.003(2)
F1 0.115(5) 0.071(4) 0.153(6) -0.013(4) 0.010(4) 0.043(3)
F2 0.056(3) 0.133(5) 0.086(4) -0.001(3) 0.005(3) 0.029(3)
F3 0.069(3) 0.147(5) 0.106(4) 0.016(4) 0.043(3) 0.032(3)
F4 0.51(17) 0.08(2) 0.08(3) 0.002(19) -0.03(5) 0.17(6)
F4' 0.22(3) 0.13(3) 0.034(8) -0.011(11) -0.028(12) 0.09(3)
F4'' 0.30(7) 0.08(2) 0.12(4) 0.01(2) -0.15(4) -0.06(4)
F5 0.155(7) 0.208(9) 0.097(5) 0.089(6) -0.015(5) -0.061(6)
F6 0.112(5) 0.307(12) 0.054(3) 0.062(5) 0.007(3) 0.064(7)
F21 0.129(7) 0.140(7) 0.368(15) -0.140(9) -0.033(8) 0.054(6)
F22 0.126(6) 0.345(14) 0.117(6) -0.050(7) -0.016(5) 0.144(8)
F23 0.094(6) 0.261(12) 0.221(10) 0.040(9) 0.033(6) 0.043(7)
F24 0.250(11) 0.127(6) 0.122(6) -0.036(5) -0.087(7) -0.029(7)
F25 0.098(5) 0.418(16) 0.130(6) -0.146(9) -0.047(5) 0.133(8)
F27 0.109(17) 0.30(5) 0.103(17) -0.006(19) -0.041(13) 0.00(2)
F27' 0.12(2) 0.21(3) 0.058(12) -0.039(14) -0.051(13) 0.05(2)
F26 0.20(4) 0.22(2) 0.107(18) 0.088(18) -0.08(2) -0.05(3)
F26' 0.126(17) 0.26(3) 0.027(6) 0.023(10) -0.038(8) -0.062(17)
F31 0.235(10) 0.183(8) 0.131(6) 0.004(5) 0.120(7) 0.086(7)
F32 0.187(8) 0.270(11) 0.119(6) -0.092(6) -0.038(5) 0.178(8)
F33 0.122(6) 0.148(7) 0.373(15) -0.181(9) 0.070(8) -0.011(6)
F34 0.132(6) 0.092(5) 0.231(10) 0.080(6) -0.010(6) 0.017(5)
F35 0.127(12) 0.184(18) 0.031(5) 0.042(8) 0.003(7) 0.081(11)
F35' 0.163(15) 0.102(10) 0.080(10) -0.026(8) -0.086(10) 0.053(10)
F36 0.071(4) 0.145(6) 0.140(5) 0.055(4) -0.011(4) 0.038(4)
F41 0.106(5) 0.252(9) 0.062(3) -0.005(4) -0.042(3) 0.032(6)
F42 0.195(9) 0.131(7) 0.298(13) -0.051(7) -0.175(10) 0.072(7)
F43 0.052(3) 0.325(13) 0.100(5) 0.056(6) -0.023(3) -0.007(5)
F44 0.165(8) 0.134(6) 0.180(8) -0.012(6) 0.101(6) 0.043(6)
F45 0.059(4) 0.480(18) 0.099(5) -0.121(8) 0.023(3) -0.012(7)
F47 0.21(3) 0.067(8) 0.067(10) -0.024(6) -0.026(11) 0.000(11)
F47' 0.131(17) 0.20(3) 0.081(16) -0.081(18) 0.007(12) -0.085(19)
F46 0.136(6) 0.196(8) 0.081(4) 0.027(4) 0.063(4) 0.015(5)
F51 0.212(11) 0.213(11) 0.275(13) 0.077(10) 0.043(10) 0.155(10)
F53 0.052(3) 0.213(10) 0.276(11) -0.140(9) -0.025(5) 0.020(5)
F55 0.231(10) 0.309(14) 0.035(3) -0.008(5) -0.030(4) 0.124(10)
F56 0.100(4) 0.191(7) 0.063(3) -0.049(4) 0.014(3) -0.025(5)
F61 0.223(11) 0.346(17) 0.058(4) 0.070(7) 0.044(6) 0.047(13)
F62 0.306(13) 0.127(6) 0.098(5) 0.054(5) 0.041(6) -0.022(8)
F63 0.25(3) 0.28(4) 0.020(7) -0.001(11) -0.038(12) -0.14(3)
F63' 0.36(6) 0.129(15) 0.095(16) -0.008(12) 0.08(2) -0.09(2)
F64 0.166(8) 0.138(7) 0.328(14) 0.107(9) 0.072(9) 0.082(7)
F65 0.087(6) 0.238(13) 0.40(2) -0.051(13) -0.018(9) 0.009(7)
F66 0.153(9) 0.257(13) 0.220(11) 0.034(10) 0.061(8) 0.136(9)

loop_
_atom_type_symbol
_atom_type_description
_atom_type_scat_dispersion_real
_atom_type_scat_dispersion_imag
_atom_type_scat_source
C C 0.0033 0.0016 'International Tables Vol C Tables 4.2.6.8 and 6.1.1.4'
H H 0.0000 0.0000 'International Tables Vol C Tables 4.2.6.8 and 6.1.1.4'
O O 0.0106 0.0060 'International Tables Vol C Tables 4.2.6.8 and 6.1.1.4'
F F 0.0171 0.0103 'International Tables Vol C Tables 4.2.6.8 and 6.1.1.4'
Al Al 0.0645 0.0514 'International Tables Vol C Tables 4.2.6.8 and 6.1.1.4'

loop_
_geom_angle_atom_site_label_1
_geom_angle_atom_site_label_2
_geom_angle_atom_site_label_3
_geom_angle
O1 Al1 O2 77.85(18)
O1 Al1 C2 112.9(3)
O2 Al1 C2 110.6(3)
O1 Al1 C1 110.7(3)
O2 Al1 C1 110.4(3)
C2 Al1 C1 124.6(4)
O1 Al1 Al2 40.34(13)
O2 Al1 Al2 37.64(13)
C2 Al1 Al2 120.9(3)
C1 Al1 Al2 114.4(3)
O2 Al2 O3 118.3(2)
O2 Al2 O4 92.13(19)
O3 Al2 O4 75.17(17)
O2 Al2 O1 74.94(18)
O3 Al2 O1 92.13(18)
O4 Al2 O1 155.1(2)
O2 Al2 C3 125.7(3)
O3 Al2 C3 115.9(3)
O4 Al2 C3 103.2(2)
O1 Al2 C3 101.6(2)
O2 Al2 Al1 37.67(13)
O3 Al2 Al1 106.61(15)
O4 Al2 Al1 125.55(15)
O1 Al2 Al1 37.39(13)
C3 Al2 Al1 121.7(2)
O3 Al3 O6 120.2(2)
O3 Al3 O4 75.24(17)
O6 Al3 O4 91.30(19)
O3 Al3 C4 116.1(3)
O6 Al3 C4 123.6(3)
O4 Al3 C4 103.7(2)
O3 Al3 O5 95.33(18)
O6 Al3 O5 76.10(18)
O4 Al3 O5 158.0(2)
C4 Al3 O5 98.4(2)
O3 Al3 Al4 116.20(16)
O6 Al3 Al4 38.50(13)
O4 Al3 Al4 128.91(15)
C4 Al3 Al4 112.2(2)
O5 Al3 Al4 38.01(13)
C6' Al4 C5' 107.9(15)
C6' Al4 O5 119.5(13)
C5' Al4 O5 118.5(6)
C6' Al4 O6 113.0(13)
C5' Al4 O6 117.3(7)
O5 Al4 O6 78.29(19)
C6' Al4 C5 125.4(15)
C5' Al4 C5 17.6(9)
O5 Al4 C5 105.9(7)
O6 Al4 C5 104.1(7)
C6' Al4 C6 13.0(19)
C5' Al4 C6 120.2(10)
O5 Al4 C6 107.4(9)
O6 Al4 C6 107.3(7)
C5 Al4 C6 137.8(10)
C6' Al4 Al3 120.1(13)
C5' Al4 Al3 131.6(7)
O5 Al4 Al3 40.95(13)
O6 Al4 Al3 37.78(13)
C5 Al4 Al3 114.0(7)
C6 Al4 Al3 108.1(7)
C16 C11 O1 119.6(6)
C16 C11 C12 120.9(6)
O1 C11 C12 119.3(5)
C13 C12 C11 118.6(6)
C12 C13 C14 120.6(6)
C12 C13 C18 119.3(6)
C14 C13 C18 120.1(6)
C15 C14 C13 120.3(6)
C14 C15 C16 118.8(6)
C14 C15 C17 120.1(6)
C16 C15 C17 121.0(7)
C11 C16 C15 120.6(6)
F5 C17 F6 104.4(10)
F5 C17 F4'' 120(3)
F6 C17 F4'' 88(3)
F5 C17 F4 96(4)
F6 C17 F4 134(4)
F4'' C17 F4 46(6)
F5 C17 F4' 94(2)
F6 C17 F4' 113.7(19)
F4'' C17 F4' 32(3)
F4 C17 F4' 23(3)
F5 C17 C15 111.6(8)
F6 C17 C15 113.9(7)
F4'' C17 C15 116(3)
F4 C17 C15 95(2)
F4' C17 C15 116.8(17)
F3 C18 F2 107.6(8)
F3 C18 F1 106.2(7)
F2 C18 F1 106.9(7)
F3 C18 C13 111.9(7)
F2 C18 C13 112.5(6)
F1 C18 C13 111.4(8)
C22 C21 C26 120.7(6)
C22 C21 O2 118.9(6)
C26 C21 O2 120.3(5)
C21 C22 C23 118.9(7)
C22 C23 C24 120.1(7)
C22 C23 C27 119.5(9)
C24 C23 C27 120.3(8)
C23 C24 C25 120.3(7)
C26 C25 C24 120.7(7)
C26 C25 C28 118.4(7)
C24 C25 C28 120.9(7)
C25 C26 C21 119.2(7)
F26 C27 F27' 72(2)
F26 C27 F24 110(2)
F27' C27 F24 119.4(18)
F26 C27 F27 104(2)
F27' C27 F27 38(2)
F24 C27 F27 89.0(19)
F26 C27 F26' 33(2)
F27' C27 F26' 105(2)
F24 C27 F26' 97.1(17)
F27 C27 F26' 135.6(19)
F26 C27 C23 124.7(17)
F27' C27 C23 114.9(12)
F24 C27 C23 111.0(10)
F27 C27 C23 111.9(15)
F26' C27 C23 106.8(12)
F23 C28 F22 100.8(12)
F23 C28 F21 101.3(10)
F22 C28 F21 111.3(12)
F23 C28 C25 114.5(9)
F22 C28 C25 114.9(7)
F21 C28 C25 112.7(11)
C36 C31 O3 120.6(5)
C36 C31 C32 120.4(5)
O3 C31 C32 119.0(5)
C33 C32 C31 118.7(6)
C34 C33 C32 121.7(6)
C34 C33 C37 119.1(6)
C32 C33 C37 119.3(6)
C33 C34 C35 118.5(6)
C38 C35 C34 119.7(6)
C38 C35 C36 119.2(6)
C34 C35 C36 121.1(6)
C31 C36 C35 119.6(6)
F32 C37 F33 111.4(10)
F32 C37 F31 102.8(10)
F33 C37 F31 100.2(9)
F32 C37 C33 115.4(7)
F33 C37 C33 112.4(8)
F31 C37 C33 113.2(7)
F35 C38 F34 84.1(11)
F35 C38 F35' 49.2(9)
F34 C38 F35' 125.4(10)
F35 C38 C35 112.2(8)
F34 C38 C35 111.4(7)
F35' C38 C35 111.7(8)
F35 C38 F36 125.5(10)
F34 C38 F36 102.7(8)
F35' C38 F36 87.9(11)
C35 C38 F36 114.8(7)
C42 C41 C46 119.2(5)
C42 C41 O4 121.7(5)
C46 C41 O4 119.1(5)
C43 C42 C41 120.3(6)
C42 C43 C44 121.0(6)
C42 C43 C47 119.8(7)
C44 C43 C47 119.2(6)
C43 C44 C45 118.0(6)
C44 C45 C46 122.3(6)
C44 C45 C48 119.6(6)
C46 C45 C48 118.1(7)
C41 C46 C45 119.1(6)
F41 C47 F42 107.7(9)
F41 C47 F43 103.1(9)
F42 C47 F43 103.9(10)
F41 C47 C43 115.8(8)
F42 C47 C43 111.6(9)
F43 C47 C43 113.7(8)
F44 C48 F46 103.6(8)
F44 C48 F45 106.4(11)
F46 C48 F45 106.8(10)
F44 C48 C45 111.6(9)
F46 C48 C45 114.9(9)
F45 C48 C45 112.8(7)
O5 C51 C56 120.0(5)
O5 C51 C52 117.7(5)
C56 C51 C52 122.2(6)
C53 C52 C51 118.6(6)
C52 C53 C54 121.1(6)
C52 C53 C58 120.8(7)
C54 C53 C58 117.9(7)
C55 C54 C53 118.6(6)
C54 C55 C56 120.8(7)
C54 C55 C57 118.9(6)
C56 C55 C57 120.2(7)
C51 C56 C55 118.7(6)
F53 C57 F25 112.0(12)
F53 C57 C55 113.8(8)
F25 C57 C55 116.6(7)
F53 C57 F51 97.6(10)
F25 C57 F51 103.9(11)
C55 C57 F51 110.8(10)
F47' C58 F55 85.6(15)
F47' C58 F56 119.3(16)
F55 C58 F56 106.1(9)
F47' C58 F47 34.3(16)
F55 C58 F47 117.4(12)
F56 C58 F47 96.2(15)
F47' C58 C53 116.4(13)
F55 C58 C53 114.2(9)
F56 C58 C53 111.9(7)
F47 C58 C53 109.5(12)
C62 C61 O6 118.5(6)
C62 C61 C66 121.8(6)
O6 C61 C66 119.5(6)
C61 C62 C63 119.4(8)
C68 C63 C64 119.6(9)
C68 C63 C62 120.2(10)
C64 C63 C62 120.2(9)
C65 C64 C63 120.3(8)
C64 C65 C66 121.0(8)
C64 C65 C67 119.8(10)
C66 C65 C67 119.2(11)
C65 C66 C61 117.2(8)
F63' C67 F63 34(3)
F63' C67 F61 88(3)
F63 C67 F61 120(2)
F63' C67 F62 115.3(18)
F63 C67 F62 95.3(18)
F61 C67 F62 99.9(14)
F63' C67 C65 120.1(18)
F63 C67 C65 111.1(19)
F61 C67 C65 114.8(10)
F62 C67 C65 113.7(13)
F65 C68 F64 109.7(12)
F65 C68 F66 96.9(15)
F64 C68 F66 106.1(14)
F65 C68 C63 112.7(14)
F64 C68 C63 115.8(14)
F66 C68 C63 113.9(10)
C11 O1 Al1 120.1(4)
C11 O1 Al2 135.6(4)
Al1 O1 Al2 102.27(19)
C21 O2 Al1 118.5(4)
C21 O2 Al2 136.0(4)
Al1 O2 Al2 104.7(2)
C31 O3 Al3 127.4(4)
C31 O3 Al2 125.8(4)
Al3 O3 Al2 106.60(19)
C41 O4 Al3 128.4(4)
C41 O4 Al2 128.9(4)
Al3 O4 Al2 102.45(18)
C51 O5 Al4 117.9(4)
C51 O5 Al3 135.7(4)
Al4 O5 Al3 101.03(19)
C61 O6 Al3 135.4(4)
C61 O6 Al4 120.1(4)
Al3 O6 Al4 103.7(2)
F4'' F4 C17 55(3)
F4'' F4' C17 78(5)
F4' F4'' F4 29(7)
F4' F4'' C17 70(4)
F4 F4'' C17 79(5)
F27' F27 C27 62(4)
F27 F27' C27 80(5)
F27 F27' F26 122(6)
C27 F27' F26 52.8(18)
F26' F26 C27 85(4)
F26' F26 F27' 140(5)
C27 F26 F27' 55.2(18)
F26 F26' C27 62(4)
F35' F35 C38 68.3(10)
F35 F35' C38 62.4(10)
F63' F63 C67 71(4)
F63 F63' C67 75(4)

loop_
_geom_bond_atom_site_label_1
_geom_bond_atom_site_label_2
_geom_bond_distance
Al1 O1 1.854(5)
Al1 O2 1.884(4)
Al1 C2 1.919(8)
Al1 C1 1.945(7)
Al1 Al2 2.983(3)
Al2 O2 1.883(5)
Al2 O3 1.896(4)
Al2 O4 1.917(4)
Al2 O1 1.976(4)
Al2 C3 1.953(7)
Al3 O3 1.861(4)
Al3 O6 1.862(4)
Al3 O4 1.947(4)
Al3 C4 1.950(7)
Al3 O5 1.972(4)
Al3 Al4 2.953(3)
Al4 C6' 1.71(2)
Al4 C5' 1.812(18)
Al4 O5 1.853(5)
Al4 O6 1.892(5)
Al4 C5 2.10(2)
Al4 C6 2.16(2)
C11 C16 1.376(9)
C11 O1 1.412(7)
C11 C12 1.401(9)
C12 C13 1.397(9)
C13 C14 1.400(10)
C13 C18 1.505(11)
C14 C15 1.390(11)
C15 C16 1.411(9)
C15 C17 1.498(11)
C17 F5 1.308(11)
C17 F6 1.309(11)
C17 F4'' 1.27(4)
C17 F4 1.52(5)
C17 F4' 1.22(3)
C18 F3 1.341(9)
C18 F2 1.324(10)
C18 F1 1.328(10)
C21 C22 1.411(9)
C21 C26 1.398(10)
C21 O2 1.405(7)
C22 C23 1.405(10)
C23 C24 1.392(12)
C23 C27 1.497(12)
C24 C25 1.390(11)
C25 C26 1.394(9)
C25 C28 1.507(13)
C27 F26 1.23(3)
C27 F27' 1.27(3)
C27 F24 1.322(13)
C27 F27 1.41(4)
C27 F26' 1.39(3)
C28 F23 1.320(14)
C28 F22 1.288(12)
C28 F21 1.268(13)
C31 C36 1.384(8)
C31 O3 1.395(6)
C31 C32 1.406(9)
C32 C33 1.393(9)
C33 C34 1.390(10)
C33 C37 1.510(10)
C34 C35 1.392(9)
C35 C38 1.516(10)
C35 C36 1.396(8)
C37 F32 1.236(11)
C37 F33 1.276(11)
C37 F31 1.308(11)
C38 F35 1.322(13)
C38 F34 1.317(11)
C38 F35' 1.386(14)
C38 F36 1.268(9)
C41 C42 1.397(9)
C41 C46 1.410(8)
C41 O4 1.400(6)
C42 C43 1.380(9)
C43 C44 1.402(11)
C43 C47 1.496(11)
C44 C45 1.383(10)
C45 C46 1.383(9)
C45 C48 1.524(11)
C47 F41 1.295(10)
C47 F42 1.291(13)
C47 F43 1.296(12)
C48 F44 1.309(13)
C48 F46 1.272(11)
C48 F45 1.302(11)
C51 O5 1.429(7)
C51 C56 1.382(9)
C51 C52 1.386(9)
C52 C53 1.406(9)
C53 C54 1.399(11)
C53 C58 1.510(10)
C54 C55 1.404(10)
C55 C56 1.410(9)
C55 C57 1.499(11)
C57 F53 1.283(11)
C57 F25 1.212(10)
C57 F51 1.353(14)
C58 F47' 1.19(2)
C58 F55 1.283(12)
C58 F56 1.331(11)
C58 F47 1.43(2)
C61 C62 1.388(10)
C61 O6 1.404(7)
C61 C66 1.382(9)
C62 C63 1.396(11)
C63 C68 1.493(17)
C63 C64 1.371(14)
C64 C65 1.377(14)
C65 C66 1.425(11)
C65 C67 1.478(15)
C67 F63' 1.29(3)
C67 F63 1.31(3)
C67 F61 1.344(18)
C67 F62 1.316(14)
C68 F65 1.303(18)
C68 F64 1.261(15)
C68 F66 1.368(17)
F4 F4'' 1.12(14)
F4' F4'' 0.69(7)
F27 F27' 0.89(4)
F27' F26 1.47(5)
F26 F26' 0.76(5)
F35 F35' 1.129(19)
F63 F63' 0.76(8)
